data_4031955
loop_
_publ_author_name
'Tang, Fei'
'Banwell, Martin G.'
'Willis, Anthony C.'

_publ_section_title
;
 Palladium-Catalyzed Ullmann Cross-Coupling/Tandem Reductive Cyclization
 Route to Key Members of the Uleine Alkaloid Family.
;
_journal_issue 7
_journal_name_full 'The Journal of organic chemistry'
_journal_page_first 2950
_journal_page_last 2957
_journal_paper_doi 10.1021/acs.joc.6b00240
_journal_volume 81
_journal_year 2016
_chemical_compound_source local
_chemical_formula_moiety 'C21 H28 N2 O2'
_chemical_formula_sum 'C21 H28 N2 O2'
_chemical_formula_weight 340.47
_space_group_IT_number 14
_symmetry_cell_setting monoclinic
_symmetry_space_group_name_Hall '-P 2yn'
_symmetry_space_group_name_H-M 'P 1 21/n 1'
_atom_sites_solution_hydrogens difmap
_atom_sites_solution_primary direct
_audit_creation_date 15-11-17
_audit_creation_method CRYSTALS_ver_14.40
_audit_update_record
;
2015-11-17 - Report on C21 H28 N2 O2
            by Anthony C. Willis
            for   Xiang Ma and Martin Banwell

2015-11-17 - passes checkcif tests with minor warnings

2016-01-30 # Formatted by publCIF
;
_cell_angle_alpha 90
_cell_angle_beta 103.2795(16)
_cell_angle_gamma 90
_cell_formula_units_Z 4
_cell_length_a 10.1738(2)
_cell_length_b 10.6826(1)
_cell_length_c 17.3464(3)
_cell_measurement_reflns_used 10793
_cell_measurement_temperature 150
_cell_measurement_theta_max 72
_cell_measurement_theta_min 5
_cell_volume 1834.84(5)
_computing_cell_refinement 'CrysAlisPro (Agilent Technologies, 2015)'
_computing_data_collection
;
CrysAlisPro, Agilent Technologies,
Version 1.171.37.35h (release 09-02-2015 CrysAlis171 .NET)
(compiled Feb 9 2015,16:26:32)
;
_computing_data_reduction 'CrysAlisPro (Agilent Technologies, 2015)'
_computing_molecular_graphics 'PLATON (Spek, 2008)'
_computing_publication_material 'CRYSTALS (Betteridge et al., 2003)'
_computing_structure_refinement 'CRYSTALS (Betteridge et al., 2003)'
_computing_structure_solution 'SIR92 (Altomare et al., 1994)'
_diffrn_ambient_temperature 150
_diffrn_measured_fraction_theta_full 0.999
_diffrn_measured_fraction_theta_max 0.999
_diffrn_measurement_device Area
_diffrn_measurement_method \w
_diffrn_radiation_monochromator mirror
_diffrn_radiation_type 'Cu K\a'
_diffrn_radiation_wavelength 1.54184
_diffrn_reflns_av_R_equivalents 0.036
_diffrn_reflns_limit_h_max 12
_diffrn_reflns_limit_h_min -12
_diffrn_reflns_limit_k_max 13
_diffrn_reflns_limit_k_min -9
_diffrn_reflns_limit_l_max 21
_diffrn_reflns_limit_l_min -20
_diffrn_reflns_number 28325
_diffrn_reflns_theta_full 72.343
_diffrn_reflns_theta_max 72.343
_diffrn_reflns_theta_min 4.629
_diffrn_standards_number 0
_exptl_absorpt_coefficient_mu 0.624
_exptl_absorpt_correction_T_max 0.97
_exptl_absorpt_correction_T_min 0.93
_exptl_absorpt_correction_type multi-scan
_exptl_absorpt_process_details
;
CrysAlisPro, Agilent Technologies,
Version 1.171.37.35h (release 09-02-2015 CrysAlis171 .NET)
(compiled Feb 9 2015,16:26:32)
Empirical absorption correction using spherical harmonics,
 implemented in SCALE3 ABSPACK scaling algorithm.
;
_exptl_crystal_colour colourless
_exptl_crystal_density_diffrn 1.232
_exptl_crystal_density_method 'not measured'
_exptl_crystal_description prism
_exptl_crystal_F_000 736
_exptl_crystal_size_max 0.274
_exptl_crystal_size_mid 0.090
_exptl_crystal_size_min 0.045
_refine_diff_density_max 0.22
_refine_diff_density_min -0.19
_refine_ls_extinction_method None
_refine_ls_goodness_of_fit_ref 0.9903
_refine_ls_hydrogen_treatment refxyz
_refine_ls_matrix_type full
_refine_ls_number_parameters 310
_refine_ls_number_reflns 3623
_refine_ls_number_restraints 0
_refine_ls_R_factor_all 0.0353
_refine_ls_R_factor_gt 0.0312
_refine_ls_shift/su_max 0.0006840
_refine_ls_shift/su_mean 0.0000895
_refine_ls_structure_factor_coef Fsqd
_refine_ls_weighting_details
;
 Method= Modified Sheldrick 
 w=1/[\s^2^(F^2^) + ( 0.03P)^2^ + 0.57P] 
 ,where P=(max(Fo^2^,0) + 2Fc^2^)/3 
;
_refine_ls_weighting_scheme calc
_refine_ls_wR_factor_all 0.0750
_refine_ls_wR_factor_gt 0.0722
_refine_ls_wR_factor_ref 0.0750
_reflns_limit_h_max 12
_reflns_limit_h_min -12
_reflns_limit_k_max 13
_reflns_limit_k_min 0
_reflns_limit_l_max 21
_reflns_limit_l_min 0
_reflns_number_gt 3271
_reflns_number_total 3623
_reflns_threshold_expression I>2.0\s(I)
_oxford_diffrn_Wilson_B_factor 2.11
_oxford_diffrn_Wilson_scale 0.04
_oxford_refine_ls_r_factor_ref 0.0353
_oxford_refine_ls_scale 4.96(7)
_oxford_reflns_number_all 3623
_oxford_reflns_threshold_expression_ref I>-10.0\s(I)
_oxford_structure_analysis_title 'Z:\ban1555SN\Tony_ban1555SN_data At 15:31 on'
_cod_data_source_file jo6b00240_si_002.cif
_cod_data_source_block ban1555SN
_cod_original_sg_symbol_Hall '-P 2yn '
_cod_original_sg_symbol_H-M 'P 1 21/n 1 '
_cod_database_code 4031955

loop_
_symmetry_equiv_pos_as_xyz
x,y,z
-x,-y,-z
-x+1/2,y+1/2,-z+1/2
x+1/2,-y+1/2,z+1/2

loop_
_atom_site_label
_atom_site_type_symbol
_atom_site_fract_x
_atom_site_fract_y
_atom_site_fract_z
_atom_site_U_iso_or_equiv
_atom_site_occupancy
_atom_site_adp_type
O1 O 0.52963(7) 0.46753(7) 0.40018(5) 0.0265 1.0000 Uani
O2 O 0.66956(7) 0.60839(6) 0.36203(4) 0.0224 1.0000 Uani
N1 N 0.20655(9) 0.82857(8) 0.15870(6) 0.0264 1.0000 Uani
N2 N 0.46628(9) 0.67148(8) 0.37577(5) 0.0215 1.0000 Uani
C1 C 0.51794(11) 0.67551(9) 0.15597(6) 0.0233 1.0000 Uani
C2 C 0.50073(12) 0.64029(10) 0.07729(7) 0.0286 1.0000 Uani
C3 C 0.38213(13) 0.67013(11) 0.02099(7) 0.0308 1.0000 Uani
C4 C 0.27757(12) 0.73400(10) 0.04214(7) 0.0286 1.0000 Uani
C5 C 0.29444(11) 0.76844(9) 0.12144(6) 0.0235 1.0000 Uani
C6 C 0.41444(10) 0.74154(9) 0.17934(6) 0.0210 1.0000 Uani
C7 C 0.39491(10) 0.79220(9) 0.25282(6) 0.0218 1.0000 Uani
C8 C 0.26771(11) 0.84228(9) 0.23753(6) 0.0248 1.0000 Uani
C9 C 0.20317(12) 0.90286(11) 0.29720(7) 0.0304 1.0000 Uani
C10 C 0.29074(11) 0.88585(10) 0.38168(7) 0.0268 1.0000 Uani
C11 C 0.44214(11) 0.89936(9) 0.38398(6) 0.0240 1.0000 Uani
C12 C 0.48325(10) 0.79126(9) 0.33509(6) 0.0207 1.0000 Uani
C13 C 0.27111(12) 0.75958(11) 0.42007(7) 0.0290 1.0000 Uani
C14 C 0.32818(11) 0.64686(10) 0.38430(7) 0.0255 1.0000 Uani
C15 C 0.48001(12) 1.02891(10) 0.35822(7) 0.0291 1.0000 Uani
C16 C 0.63118(13) 1.05379(11) 0.38024(8) 0.0329 1.0000 Uani
C17 C 0.55278(10) 0.57379(9) 0.38004(6) 0.0201 1.0000 Uani
C18 C 0.77570(10) 0.51430(10) 0.35995(6) 0.0249 1.0000 Uani
C19 C 0.82689(12) 0.45560(12) 0.44107(7) 0.0318 1.0000 Uani
C20 C 0.72139(12) 0.41700(11) 0.29629(7) 0.0303 1.0000 Uani
C21 C 0.88556(12) 0.59394(12) 0.33801(8) 0.0336 1.0000 Uani
H1 H 0.1261(14) 0.8635(13) 0.1336(8) 0.0334 1.0000 Uiso
H11 H 0.6019(13) 0.6548(12) 0.1945(8) 0.0276 1.0000 Uiso
H21 H 0.5722(14) 0.5956(13) 0.0600(8) 0.0348 1.0000 Uiso
H31 H 0.3751(14) 0.6457(13) -0.0338(9) 0.0372 1.0000 Uiso
H41 H 0.1948(14) 0.7559(13) 0.0041(8) 0.0339 1.0000 Uiso
H91 H 0.1881(14) 0.9936(14) 0.2844(8) 0.0363 1.0000 Uiso
H92 H 0.1109(15) 0.8665(14) 0.2942(8) 0.0365 1.0000 Uiso
H101 H 0.2639(13) 0.9538(13) 0.4156(8) 0.0304 1.0000 Uiso
H111 H 0.4925(13) 0.8872(12) 0.4396(8) 0.0272 1.0000 Uiso
H121 H 0.5803(12) 0.7981(11) 0.3340(7) 0.0215 1.0000 Uiso
H131 H 0.3178(14) 0.7654(13) 0.4778(8) 0.0342 1.0000 Uiso
H132 H 0.1733(14) 0.7446(13) 0.4163(8) 0.0342 1.0000 Uiso
H141 H 0.3303(13) 0.5733(13) 0.4186(8) 0.0300 1.0000 Uiso
H142 H 0.2681(14) 0.6259(13) 0.3306(8) 0.0298 1.0000 Uiso
H151 H 0.4335(14) 1.0942(14) 0.3843(8) 0.0358 1.0000 Uiso
H152 H 0.4433(14) 1.0413(13) 0.3000(9) 0.0343 1.0000 Uiso
H161 H 0.6513(16) 1.1403(16) 0.3676(9) 0.0481 1.0000 Uiso
H162 H 0.6682(16) 1.0414(15) 0.4389(10) 0.0487 1.0000 Uiso
H163 H 0.6813(16) 0.9959(16) 0.3520(9) 0.0479 1.0000 Uiso
H191 H 0.9088(16) 0.4039(15) 0.4398(9) 0.0458 1.0000 Uiso
H192 H 0.8523(16) 0.5208(15) 0.4832(9) 0.0463 1.0000 Uiso
H193 H 0.7574(16) 0.3997(15) 0.4548(9) 0.0464 1.0000 Uiso
H201 H 0.7970(16) 0.3661(15) 0.2870(9) 0.0454 1.0000 Uiso
H202 H 0.6766(15) 0.4571(15) 0.2466(9) 0.0444 1.0000 Uiso
H203 H 0.6544(16) 0.3609(15) 0.3130(9) 0.0437 1.0000 Uiso
H211 H 0.9632(17) 0.5403(15) 0.3348(9) 0.0491 1.0000 Uiso
H212 H 0.9174(16) 0.6566(16) 0.3783(10) 0.0483 1.0000 Uiso
H213 H 0.8524(16) 0.6378(15) 0.2865(10) 0.0487 1.0000 Uiso

loop_
_atom_site_aniso_label
_atom_site_aniso_U_11
_atom_site_aniso_U_22
_atom_site_aniso_U_33
_atom_site_aniso_U_23
_atom_site_aniso_U_13
_atom_site_aniso_U_12
O1 0.0228(4) 0.0181(4) 0.0367(4) 0.0031(3) 0.0028(3) -0.0016(3)
O2 0.0189(3) 0.0176(3) 0.0302(4) 0.0016(3) 0.0046(3) 0.0018(3)
N1 0.0222(4) 0.0233(4) 0.0305(5) 0.0024(4) -0.0003(4) 0.0045(3)
N2 0.0206(4) 0.0183(4) 0.0255(4) 0.0017(3) 0.0054(3) 0.0007(3)
C1 0.0242(5) 0.0182(5) 0.0272(5) 0.0012(4) 0.0052(4) -0.0005(4)
C2 0.0334(6) 0.0229(5) 0.0308(6) -0.0025(4) 0.0105(5) -0.0013(4)
C3 0.0415(6) 0.0269(5) 0.0233(5) -0.0026(4) 0.0058(5) -0.0071(5)
C4 0.0322(6) 0.0237(5) 0.0255(5) 0.0032(4) -0.0022(4) -0.0049(4)
C5 0.0244(5) 0.0171(5) 0.0272(5) 0.0029(4) 0.0019(4) -0.0013(4)
C6 0.0231(5) 0.0151(4) 0.0238(5) 0.0025(4) 0.0034(4) -0.0017(4)
C7 0.0221(5) 0.0179(4) 0.0247(5) 0.0012(4) 0.0041(4) 0.0019(4)
C8 0.0230(5) 0.0204(5) 0.0292(5) 0.0016(4) 0.0025(4) 0.0025(4)
C9 0.0253(6) 0.0285(6) 0.0374(6) 0.0003(5) 0.0074(5) 0.0091(4)
C10 0.0288(6) 0.0221(5) 0.0316(6) -0.0023(4) 0.0110(4) 0.0056(4)
C11 0.0270(5) 0.0202(5) 0.0243(5) -0.0009(4) 0.0052(4) 0.0023(4)
C12 0.0214(5) 0.0172(5) 0.0233(5) 0.0012(4) 0.0046(4) 0.0012(4)
C13 0.0285(6) 0.0266(5) 0.0352(6) 0.0007(4) 0.0140(5) 0.0021(4)
C14 0.0225(5) 0.0222(5) 0.0333(6) 0.0010(4) 0.0093(4) -0.0005(4)
C15 0.0351(6) 0.0190(5) 0.0333(6) -0.0004(4) 0.0078(5) 0.0025(4)
C16 0.0391(7) 0.0247(6) 0.0345(6) -0.0017(5) 0.0075(5) -0.0060(5)
C17 0.0192(5) 0.0190(5) 0.0198(5) -0.0015(4) -0.0003(4) -0.0011(4)
C18 0.0207(5) 0.0220(5) 0.0311(5) 0.0012(4) 0.0041(4) 0.0056(4)
C19 0.0260(6) 0.0327(6) 0.0334(6) 0.0054(5) 0.0003(5) 0.0068(5)
C20 0.0334(6) 0.0233(5) 0.0334(6) -0.0013(5) 0.0059(5) 0.0066(5)
C21 0.0250(6) 0.0334(6) 0.0444(7) 0.0011(5) 0.0122(5) 0.0015(5)

loop_
_atom_type_symbol
_atom_type_scat_dispersion_real
_atom_type_scat_dispersion_imag
_atom_type_scat_Cromer_Mann_a1
_atom_type_scat_Cromer_Mann_b1
_atom_type_scat_Cromer_Mann_a2
_atom_type_scat_Cromer_Mann_b2
_atom_type_scat_Cromer_Mann_a3
_atom_type_scat_Cromer_Mann_b3
_atom_type_scat_Cromer_Mann_a4
_atom_type_scat_Cromer_Mann_b4
_atom_type_scat_Cromer_Mann_c
_atom_type_scat_source
C 0.0181 0.0091 2.3100 20.8439 1.0200 10.2075 1.5886 0.5687 0.8650 51.6512 0.2156 'International Tables Vol C 4.2.6.8 and 6.1.1.4'
H 0.0000 0.0000 0.4930 10.5109 0.3229 26.1257 0.1402 3.1424 0.0408 57.7998 0.0030 'International Tables Vol C 4.2.6.8 and 6.1.1.4'
N 0.0311 0.0180 12.2126 0.0057 3.1322 9.8933 2.0125 28.9975 1.1663 0.5826 -11.5290 'International Tables Vol C 4.2.6.8 and 6.1.1.4'
O 0.0492 0.0322 3.0485 13.2771 2.2868 5.7011 1.5463 0.3239 0.8670 32.9089 0.2508 'International Tables Vol C 4.2.6.8 and 6.1.1.4'

loop_
_geom_angle_atom_site_label_1
_geom_angle_atom_site_label_2
_geom_angle_atom_site_label_3
_geom_angle
_geom_angle_publ_flag
C17 O2 C18 120.38(8) yes
C5 N1 C8 108.82(9) yes
C5 N1 H1 125.0(9) no
C8 N1 H1 125.6(9) no
C12 N2 C14 114.75(8) yes
C12 N2 C17 122.84(8) yes
C14 N2 C17 118.69(8) yes
C2 C1 C6 119.16(10) yes
C2 C1 H11 120.1(8) no
C6 C1 H11 120.7(8) no
C1 C2 C3 121.13(11) yes
C1 C2 H21 120.1(8) no
C3 C2 H21 118.7(8) no
C2 C3 C4 121.22(10) yes
C2 C3 H31 118.5(9) no
C4 C3 H31 120.3(9) no
C3 C4 C5 117.63(10) yes
C3 C4 H41 122.6(8) no
C5 C4 H41 119.8(8) no
C4 C5 N1 129.76(10) yes
C4 C5 C6 122.31(10) yes
N1 C5 C6 107.92(9) yes
C5 C6 C1 118.54(10) yes
C5 C6 C7 106.20(9) yes
C1 C6 C7 135.26(10) yes
C6 C7 C8 106.97(9) yes
C6 C7 C12 131.65(9) yes
C8 C7 C12 121.30(9) yes
N1 C8 C7 110.06(9) yes
N1 C8 C9 124.40(10) yes
C7 C8 C9 125.55(10) yes
C8 C9 C10 110.95(9) yes
C8 C9 H91 109.6(8) no
C10 C9 H91 110.6(8) no
C8 C9 H92 110.5(8) no
C10 C9 H92 109.4(8) no
H91 C9 H92 105.7(11) no
C9 C10 C11 111.73(9) yes
C9 C10 C13 114.28(10) yes
C11 C10 C13 107.46(9) yes
C9 C10 H101 107.1(8) no
C11 C10 H101 108.7(8) no
C13 C10 H101 107.4(8) no
C10 C11 C12 108.12(8) yes
C10 C11 C15 113.27(9) yes
C12 C11 C15 113.41(9) yes
C10 C11 H111 107.6(7) no
C12 C11 H111 107.0(7) no
C15 C11 H111 107.1(8) no
C11 C12 C7 109.76(8) yes
C11 C12 N2 107.83(8) yes
C7 C12 N2 110.28(8) yes
C11 C12 H121 110.5(7) no
C7 C12 H121 111.2(7) no
N2 C12 H121 107.2(7) no
C10 C13 C14 114.59(9) yes
C10 C13 H131 107.3(8) no
C14 C13 H131 108.4(8) no
C10 C13 H132 109.9(8) no
C14 C13 H132 108.3(8) no
H131 C13 H132 108.2(11) no
C13 C14 N2 111.15(9) yes
C13 C14 H141 110.0(8) no
N2 C14 H141 108.4(8) no
C13 C14 H142 110.0(8) no
N2 C14 H142 109.5(7) no
H141 C14 H142 107.7(11) no
C11 C15 C16 113.12(9) yes
C11 C15 H151 108.6(8) no
C16 C15 H151 108.6(8) no
C11 C15 H152 110.7(8) no
C16 C15 H152 110.5(8) no
H151 C15 H152 104.9(11) no
C15 C16 H161 111.0(9) no
C15 C16 H162 110.6(9) no
H161 C16 H162 107.5(13) no
C15 C16 H163 111.7(9) no
H161 C16 H163 108.5(13) no
H162 C16 H163 107.4(12) no
N2 C17 O2 111.83(8) yes
N2 C17 O1 124.28(9) yes
O2 C17 O1 123.86(9) yes
O2 C18 C19 110.75(9) yes
O2 C18 C20 109.58(8) yes
C19 C18 C20 112.31(9) yes
O2 C18 C21 102.01(8) yes
C19 C18 C21 110.33(10) yes
C20 C18 C21 111.41(10) yes
C18 C19 H191 108.5(9) no
C18 C19 H192 111.4(9) no
H191 C19 H192 108.8(12) no
C18 C19 H193 111.0(9) no
H191 C19 H193 108.2(12) no
H192 C19 H193 108.8(12) no
C18 C20 H201 109.1(9) no
C18 C20 H202 111.0(9) no
H201 C20 H202 108.7(12) no
C18 C20 H203 110.9(9) no
H201 C20 H203 109.0(12) no
H202 C20 H203 108.0(12) no
C18 C21 H211 109.4(9) no
C18 C21 H212 110.5(9) no
H211 C21 H212 107.6(13) no
C18 C21 H213 111.8(9) no
H211 C21 H213 109.4(13) no
H212 C21 H213 108.0(13) no

loop_
_geom_bond_atom_site_label_1
_geom_bond_atom_site_label_2
_geom_bond_distance
_geom_bond_publ_flag
O1 C17 1.2264(12) yes
O2 C17 1.3478(12) yes
O2 C18 1.4817(12) yes
N1 C5 1.3768(14) yes
N1 C8 1.3739(14) yes
N1 H1 0.913(15) no
N2 C12 1.4903(12) yes
N2 C14 1.4699(13) yes
N2 C17 1.3561(13) yes
C1 C2 1.3875(15) yes
C1 C6 1.4024(14) yes
C1 H11 0.982(13) no
C2 C3 1.4036(17) yes
C2 H21 0.972(14) no
C3 C4 1.3824(17) yes
C3 H31 0.972(15) no
C4 C5 1.3959(16) yes
C4 H41 0.972(14) no
C5 C6 1.4207(14) yes
C6 C7 1.4399(14) yes
C7 C8 1.3689(14) yes
C7 C12 1.5017(14) yes
C8 C9 1.4944(15) yes
C9 C10 1.5410(16) yes
C9 H91 0.999(15) no
C9 H92 1.007(15) no
C10 C11 1.5384(15) yes
C10 C13 1.5375(15) yes
C10 H101 1.010(14) no
C11 C12 1.5462(14) yes
C11 C15 1.5305(14) yes
C11 H111 0.992(13) no
C12 H121 0.994(12) no
C13 C14 1.5288(15) yes
C13 H131 1.007(14) no
C13 H132 0.995(14) no
C14 H141 0.983(14) no
C14 H142 1.016(14) no
C15 C16 1.5205(17) yes
C15 H151 1.007(15) no
C15 H152 1.002(14) no
C16 H161 0.983(17) no
C16 H162 1.009(16) no
C16 H163 0.999(16) no
C18 C19 1.5192(15) yes
C18 C20 1.5248(15) yes
C18 C21 1.5209(15) yes
C19 H191 1.004(16) no
C19 H192 0.999(17) no
C19 H193 0.995(17) no
C20 H201 0.985(16) no
C20 H202 0.977(16) no
C20 H203 0.999(16) no
C21 H211 0.988(17) no
C21 H212 0.968(17) no
C21 H213 0.996(17) no

loop_
_geom_contact_atom_site_label_1
_geom_contact_atom_site_label_2
_geom_contact_distance
_geom_contact_site_symmetry_2
_geom_contact_publ_flag
O1 C19 2.9462(15) . no
O1 C20 2.9934(15) . no
O1 N1 2.8095(12) 3_545 no
C7 C13 3.4356(16) . no
C8 C15 3.3084(16) . no
C8 C14 3.2402(15) . no

loop_
_geom_hbond_atom_site_label_D
_geom_hbond_atom_site_label_H
_geom_hbond_atom_site_label_A
_geom_hbond_site_symmetry_A
_geom_hbond_angle_DHA
_geom_hbond_distance_DH
_geom_hbond_distance_HA
_geom_hbond_distance_DA
_geom_hbond_publ_flag
N1 H1 O1 3_555 166.2(13) 0.913(15) 1.914(15) 2.8094(16) yes

loop_
_geom_torsion_atom_site_label_1
_geom_torsion_atom_site_label_2
_geom_torsion_atom_site_label_3
_geom_torsion_atom_site_label_4
_geom_torsion
_geom_torsion_publ_flag
C18 O2 C17 O1 4.62(14) no
C18 O2 C17 N2 -177.46(8) no
C17 O2 C18 C19 -62.37(11) no
C17 O2 C18 C20 62.07(11) no
C17 O2 C18 C21 -179.78(9) no
C8 N1 C5 C4 179.93(10) no
C8 N1 C5 C6 0.99(11) no
C5 N1 C8 C7 0.10(12) no
C5 N1 C8 C9 -179.69(10) no
C14 N2 C12 C7 -60.04(11) no
C14 N2 C12 C11 59.79(11) no
C17 N2 C12 C7 97.90(11) no
C17 N2 C12 C11 -142.28(9) no
C12 N2 C14 C13 -50.48(12) no
C17 N2 C14 C13 150.61(9) no
C12 N2 C17 O1 -166.45(10) no
C12 N2 C17 O2 15.64(13) no
C14 N2 C17 O1 -9.34(15) no
C14 N2 C17 O2 172.76(8) no
C6 C1 C2 C3 0.29(16) no
C2 C1 C6 C5 0.89(15) no
C2 C1 C6 C7 179.77(11) no
C1 C2 C3 C4 -0.96(18) no
C2 C3 C4 C5 0.37(17) no
C3 C4 C5 N1 -177.94(11) no
C3 C4 C5 C6 0.86(16) no
N1 C5 C6 C1 177.53(9) no
N1 C5 C6 C7 -1.65(11) no
C4 C5 C6 C1 -1.50(15) no
C4 C5 C6 C7 179.32(10) no
C1 C6 C7 C8 -177.28(11) no
C1 C6 C7 C12 -0.5(2) no
C5 C6 C7 C8 1.69(11) no
C5 C6 C7 C12 178.45(10) no
C6 C7 C8 N1 -1.13(11) no
C6 C7 C8 C9 178.66(10) no
C12 C7 C8 N1 -178.30(9) no
C12 C7 C8 C9 1.49(16) no
C6 C7 C12 N2 -83.50(13) no
C6 C7 C12 C11 157.84(10) no
C8 C7 C12 N2 92.87(11) no
C8 C7 C12 C11 -25.79(13) no
N1 C8 C9 C10 171.79(9) no
C7 C8 C9 C10 -7.97(15) no
C8 C9 C10 C11 39.40(12) no
C8 C9 C10 C13 -82.88(12) no
C9 C10 C11 C12 -64.61(11) no
C9 C10 C11 C15 61.96(12) no
C13 C10 C11 C12 61.50(11) no
C13 C10 C11 C15 -171.94(9) no
C9 C10 C13 C14 70.73(13) no
C11 C10 C13 C14 -53.86(12) no
C10 C11 C12 N2 -64.63(10) no
C10 C11 C12 C7 55.53(11) no
C15 C11 C12 N2 168.90(9) no
C15 C11 C12 C7 -70.95(11) no
C10 C11 C15 C16 165.16(10) no
C12 C11 C15 C16 -71.12(12) no
C10 C13 C14 N2 47.51(13) no
